data_4127325
loop_
_publ_author_name
'Reiers\/olmoen, Ann Christin'
'Cs\'ok\'as, D\'aniel'
'P\'apai, Imre'
'Fiksdahl, Anne'
'Erd\'elyi, M\'at\'e'

_publ_section_title
;
 Mechanism of Au(III)-Mediated Alkoxycyclization of a 1,6-Enyne.
;
_journal_name_full 'Journal of the American Chemical Society'
_journal_paper_doi 10.1021/jacs.9b09108
_journal_year 2019
_chemical_absolute_configuration 'not measured'
_chemical_formula_sum 'C12 H15 Au B Br2 F4 N2 O3'
_chemical_formula_weight 678.86
_space_group_crystal_system monoclinic
_space_group_IT_number 4
_space_group_name_Hall 'P 2yb'
_space_group_name_H-M_alt 'P 1 21 1'
_symmetry_space_group_name_Hall 'P 2yb'
_symmetry_space_group_name_H-M 'P 1 21 1'
_atom_sites_solution_hydrogens geom
_audit_creation_method SHELXL-2017/1
_audit_update_record
;
2019-07-05 deposited with the CCDC.    2019-07-16 downloaded from the CCDC.
;
_cell_angle_alpha 90
_cell_angle_beta 102.663(2)
_cell_angle_gamma 90
_cell_formula_units_Z 2
_cell_length_a 7.6982(7)
_cell_length_b 9.3376(8)
_cell_length_c 15.6254(14)
_cell_measurement_reflns_used 5759
_cell_measurement_temperature 296(2)
_cell_measurement_theta_max 24.07
_cell_measurement_theta_min 2.56
_cell_volume 1095.88(17)
_computing_cell_refinement 'Apex 3 (Bruker AXS, 2018)'
_computing_data_collection 'Apex 3 (Bruker AXS, 2018)'
_computing_data_reduction 'Saint (Bruker AXS, 2018)'
_computing_molecular_graphics 'Olex 2 (Dolomanov, 2009)'
_computing_publication_material 'Olex 2 (Dolomanov, 2009)'
_computing_structure_refinement 'SHELXL-2017/1 (Sheldrick, 2017)'
_computing_structure_solution 'SHELXT 2014/5 (Sheldrick, 2014)'
_diffrn_ambient_temperature 296(2)
_diffrn_detector 'Bruker Photon 100 area detector'
_diffrn_detector_area_resol_mean 10.42
_diffrn_detector_type 'CMOS area detector'
_diffrn_measured_fraction_theta_full 0.993
_diffrn_measured_fraction_theta_max 0.993
_diffrn_measurement_device 'three-circle diffractometer'
_diffrn_measurement_device_type 'Bruker Photon 100 area detector'
_diffrn_measurement_method '\w and \f shutterless scans'
_diffrn_radiation_monochromator 'mirror optics'
_diffrn_radiation_probe x-ray
_diffrn_radiation_type MoK\a
_diffrn_radiation_wavelength 0.71073
_diffrn_reflns_av_R_equivalents 0.0614
_diffrn_reflns_av_unetI/netI 0.0727
_diffrn_reflns_Laue_measured_fraction_full 0.993
_diffrn_reflns_Laue_measured_fraction_max 0.993
_diffrn_reflns_limit_h_max 9
_diffrn_reflns_limit_h_min -9
_diffrn_reflns_limit_k_max 10
_diffrn_reflns_limit_k_min -10
_diffrn_reflns_limit_l_max 18
_diffrn_reflns_limit_l_min -18
_diffrn_reflns_number 10589
_diffrn_reflns_point_group_measured_fraction_full 0.994
_diffrn_reflns_point_group_measured_fraction_max 0.994
_diffrn_reflns_theta_full 24.823
_diffrn_reflns_theta_max 24.823
_diffrn_reflns_theta_min 2.558
_diffrn_source 'microfocus sealed X-ray tube'
_diffrn_source_type 'Incoatec I\ms'
_exptl_absorpt_coefficient_mu 10.402
_exptl_absorpt_correction_T_max 0.7451
_exptl_absorpt_correction_T_min 0.2788
_exptl_absorpt_correction_type multi-scan
_exptl_absorpt_process_details 'SADABS (Sheldrick, 1996)'
_exptl_crystal_colour orange
_exptl_crystal_density_diffrn 2.057
_exptl_crystal_description needle
_exptl_crystal_F_000 630
_exptl_crystal_size_max 0.950
_exptl_crystal_size_mid 0.200
_exptl_crystal_size_min 0.100
_refine_diff_density_max 1.475
_refine_diff_density_min -1.138
_refine_diff_density_rms 0.195
_refine_ls_abs_structure_details
;
 Refined as an inversion twin.
;
_refine_ls_abs_structure_Flack 0.07(3)
_refine_ls_extinction_method none
_refine_ls_goodness_of_fit_ref 1.050
_refine_ls_hydrogen_treatment constr
_refine_ls_matrix_type full
_refine_ls_number_parameters 230
_refine_ls_number_reflns 3731
_refine_ls_number_restraints 1
_refine_ls_restrained_S_all 1.050
_refine_ls_R_factor_all 0.0564
_refine_ls_R_factor_gt 0.0448
_refine_ls_shift/su_max 0.001
_refine_ls_shift/su_mean 0.000
_refine_ls_structure_factor_coef Fsqd
_refine_ls_weighting_details 'w=1/[\s^2^(Fo^2^)+(0.0648P)^2^] where P=(Fo^2^+2Fc^2^)/3'
_refine_ls_weighting_scheme calc
_refine_ls_wR_factor_gt 0.1135
_refine_ls_wR_factor_ref 0.1198
_reflns_Friedel_coverage 0.873
_reflns_Friedel_fraction_full 0.994
_reflns_Friedel_fraction_max 0.994
_reflns_number_gt 3185
_reflns_number_total 3731
_reflns_threshold_expression 'I > 2\s(I)'
_cod_data_source_file ja9b09108_si_002.cif
_cod_data_source_block test_c
_cod_database_code 4127325
_shelx_shelxl_version_number 2017/1
_shelx_space_group_comment
;
The symmetry employed for this shelxl refinement is uniquely defined
by the following loop, which should always be used as a source of
symmetry information in preference to the above space-group names.
They are only intended as comments.
;
_shelx_estimated_absorpt_t_min 0.036
_shelx_estimated_absorpt_t_max 0.423

loop_
_space_group_symop_operation_xyz
'x, y, z'
'-x, y+1/2, -z'

loop_
_atom_site_label
_atom_site_type_symbol
_atom_site_fract_x
_atom_site_fract_y
_atom_site_fract_z
_atom_site_U_iso_or_equiv
_atom_site_adp_type
_atom_site_occupancy
_atom_site_site_symmetry_order
_atom_site_calc_flag
_atom_site_refinement_flags_posn
_atom_site_refinement_flags_adp
Au1 Au 0.39038(7) 0.83771(8) 0.68879(4) 0.0509(2) Uani 1 1 d . .
Br1 Br 0.3375(4) 1.0775(2) 0.6395(2) 0.0887(8) Uani 1 1 d . .
Br2 Br 0.5184(4) 0.9287(3) 0.8299(2) 0.1003(9) Uani 1 1 d . .
O1 O 0.4837(19) 0.4214(14) 0.6566(10) 0.064(3) Uani 1 1 d . .
N2 N 0.4391(18) 0.6270(14) 0.7170(10) 0.047(3) Uani 1 1 d . .
N1 N 0.2965(19) 0.7471(14) 0.5665(10) 0.049(3) Uani 1 1 d . .
C5 C 0.336(2) 0.6082(18) 0.5632(12) 0.050(4) Uani 1 1 d . .
C7 C 0.583(3) 0.409(2) 0.7493(15) 0.071(6) Uani 1 1 d . .
H7 H 0.665064 0.339072 0.773691 0.085 Uiso 1 1 calc R U
C8 C 0.520(3) 0.533(3) 0.7940(14) 0.070(6) Uani 1 1 d . .
H8 H 0.622345 0.581288 0.831309 0.083 Uiso 1 1 calc R U
C1 C 0.203(2) 0.817(3) 0.4928(14) 0.068(6) Uani 1 1 d . .
H1 H 0.172274 0.913129 0.494692 0.082 Uiso 1 1 calc R U
C6 C 0.421(2) 0.5492(18) 0.6489(12) 0.045(4) Uani 1 1 d . .
C9 C 0.375(3) 0.491(3) 0.8512(15) 0.076(6) Uani 1 1 d . .
C3 C 0.193(4) 0.595(3) 0.4150(15) 0.087(7) Uani 1 1 d . .
H3 H 0.156406 0.542867 0.363589 0.104 Uiso 1 1 calc R U
C12 C 0.224(4) 0.407(3) 0.7953(17) 0.087(7) Uani 1 1 d . .
H12A H 0.160781 0.466968 0.748876 0.131 Uiso 1 1 calc R U
H12B H 0.144914 0.375262 0.830854 0.131 Uiso 1 1 calc R U
H12C H 0.271746 0.325706 0.770581 0.131 Uiso 1 1 calc R U
C2 C 0.156(3) 0.740(3) 0.4174(13) 0.070(6) Uani 1 1 d . .
H2 H 0.097334 0.785091 0.366212 0.085 Uiso 1 1 calc R U
C4 C 0.284(3) 0.532(2) 0.4897(14) 0.066(5) Uani 1 1 d . .
H4 H 0.310196 0.434384 0.489748 0.079 Uiso 1 1 calc R U
B1 B 0.868(3) 0.692(3) 0.649(2) 0.074(7) Uani 1 1 d . .
C11 C 0.291(4) 0.618(3) 0.8851(18) 0.108(10) Uani 1 1 d . .
H11A H 0.382389 0.680713 0.915961 0.162 Uiso 1 1 calc R U
H11B H 0.218889 0.585738 0.924143 0.162 Uiso 1 1 calc R U
H11C H 0.218122 0.668469 0.836760 0.162 Uiso 1 1 calc R U
F1 F 0.983(2) 0.8032(19) 0.6647(16) 0.140(7) Uani 1 1 d . .
F3 F 0.7157(17) 0.727(2) 0.6013(13) 0.130(7) Uani 1 1 d . .
F4 F 0.943(4) 0.582(3) 0.6186(18) 0.201(13) Uani 1 1 d . .
F6 F 0.850(3) 0.640(4) 0.7279(18) 0.198(14) Uani 1 1 d . .
C10 C 0.460(6) 0.393(5) 0.9282(19) 0.19(2) Uani 1 1 d . .
H10A H 0.469181 0.297589 0.906934 0.285 Uiso 1 1 calc R U
H10B H 0.387639 0.392703 0.970920 0.285 Uiso 1 1 calc R U
H10C H 0.576995 0.427942 0.954799 0.285 Uiso 1 1 calc R U
O3 O 0.003(2) 0.895(3) 0.9757(12) 0.133(10) Uani 1 1 d . .
O2 O -0.044(3) 0.120(2) 0.8419(17) 0.137(9) Uani 1 1 d . .

loop_
_atom_site_aniso_label
_atom_site_aniso_U_11
_atom_site_aniso_U_22
_atom_site_aniso_U_33
_atom_site_aniso_U_23
_atom_site_aniso_U_13
_atom_site_aniso_U_12
Au1 0.0478(3) 0.0414(3) 0.0660(4) -0.0084(4) 0.0180(2) -0.0086(4)
Br1 0.1006(18) 0.0400(11) 0.129(2) -0.0038(13) 0.0332(17) -0.0036(12)
Br2 0.112(2) 0.0944(18) 0.0892(18) -0.0384(15) 0.0097(15) -0.0274(15)
O1 0.070(8) 0.047(7) 0.080(10) 0.005(6) 0.027(7) 0.001(6)
N2 0.042(7) 0.037(7) 0.063(9) -0.007(7) 0.015(7) -0.010(6)
N1 0.058(8) 0.030(7) 0.068(9) 0.001(6) 0.031(7) -0.003(6)
C5 0.046(9) 0.046(10) 0.058(12) 0.009(8) 0.013(8) -0.004(8)
C7 0.060(12) 0.065(12) 0.082(15) 0.020(11) 0.004(10) 0.026(10)
C8 0.054(11) 0.084(15) 0.065(13) 0.021(11) 0.001(9) -0.017(11)
C1 0.061(9) 0.064(14) 0.079(13) 0.021(13) 0.017(9) 0.019(11)
C6 0.040(9) 0.038(10) 0.064(12) 0.004(8) 0.026(8) 0.009(7)
C9 0.077(14) 0.090(16) 0.059(13) 0.029(12) 0.015(11) 0.013(13)
C3 0.12(2) 0.091(18) 0.045(13) -0.008(12) 0.012(13) -0.026(16)
C12 0.096(17) 0.075(14) 0.093(18) 0.012(13) 0.027(14) -0.007(13)
C2 0.089(15) 0.080(15) 0.041(11) 0.007(10) 0.012(10) -0.010(12)
C4 0.079(13) 0.057(11) 0.066(14) -0.019(10) 0.028(11) -0.029(10)
B1 0.058(14) 0.043(12) 0.12(2) 0.022(13) 0.024(14) 0.001(11)
C11 0.17(3) 0.097(19) 0.074(17) -0.029(15) 0.056(19) -0.02(2)
F1 0.095(11) 0.106(17) 0.22(2) -0.020(13) 0.039(12) -0.031(10)
F3 0.055(8) 0.152(15) 0.181(17) 0.081(14) 0.017(9) -0.006(8)
F4 0.25(3) 0.118(16) 0.18(2) -0.078(16) -0.052(19) 0.079(18)
F6 0.100(14) 0.33(4) 0.17(2) 0.11(3) 0.034(14) -0.007(19)
C10 0.30(6) 0.17(4) 0.059(17) 0.05(2) -0.05(3) -0.03(4)
O3 0.085(11) 0.24(3) 0.085(12) 0.059(14) 0.041(9) 0.069(14)
O2 0.18(2) 0.074(12) 0.17(2) -0.006(12) 0.059(16) -0.079(14)

loop_
_atom_type_symbol
_atom_type_description
_atom_type_scat_dispersion_real
_atom_type_scat_dispersion_imag
_atom_type_scat_source
C C 0.0033 0.0016 'International Tables Vol C Tables 4.2.6.8 and 6.1.1.4'
H H 0.0000 0.0000 'International Tables Vol C Tables 4.2.6.8 and 6.1.1.4'
Au Au -2.0133 8.8022 'International Tables Vol C Tables 4.2.6.8 and 6.1.1.4'
B B 0.0013 0.0007 'International Tables Vol C Tables 4.2.6.8 and 6.1.1.4'
Br Br -0.2901 2.4595 'International Tables Vol C Tables 4.2.6.8 and 6.1.1.4'
F F 0.0171 0.0103 'International Tables Vol C Tables 4.2.6.8 and 6.1.1.4'
N N 0.0061 0.0033 'International Tables Vol C Tables 4.2.6.8 and 6.1.1.4'
O O 0.0106 0.0060 'International Tables Vol C Tables 4.2.6.8 and 6.1.1.4'

loop_
_geom_angle_atom_site_label_1
_geom_angle_atom_site_label_2
_geom_angle_atom_site_label_3
_geom_angle
N2 Au1 N1 79.4(6)
N2 Au1 Br2 97.2(4)
N1 Au1 Br2 175.3(4)
N2 Au1 Br1 173.5(4)
N1 Au1 Br1 94.9(4)
Br2 Au1 Br1 88.31(12)
C6 O1 C7 105.5(15)
C6 N2 C8 106.5(16)
C6 N2 Au1 113.0(13)
C8 N2 Au1 139.5(13)
C5 N1 C1 120.5(17)
C5 N1 Au1 113.4(12)
C1 N1 Au1 126.1(13)
N1 C5 C4 121.7(18)
N1 C5 C6 112.9(16)
C4 C5 C6 125.0(18)
C8 C7 O1 104.3(14)
C7 C8 N2 101.5(16)
C7 C8 C9 114.0(19)
N2 C8 C9 111.2(15)
C2 C1 N1 117(2)
N2 C6 O1 118.9(18)
N2 C6 C5 119.7(16)
O1 C6 C5 121.3(17)
C11 C9 C12 106(2)
C11 C9 C10 110(3)
C12 C9 C10 106(2)
C11 C9 C8 114(2)
C12 C9 C8 109.9(19)
C10 C9 C8 110(2)
C4 C3 C2 118(2)
C1 C2 C3 122(2)
C5 C4 C3 120(2)
F3 B1 F4 113(3)
F3 B1 F1 113(2)
F4 B1 F1 110(3)
F3 B1 F6 111(2)
F4 B1 F6 101(3)
F1 B1 F6 108(3)

loop_
_geom_bond_atom_site_label_1
_geom_bond_atom_site_label_2
_geom_bond_distance
Au1 N2 2.033(14)
Au1 N1 2.070(15)
Au1 Br2 2.366(3)
Au1 Br1 2.374(3)
O1 C6 1.28(2)
O1 C7 1.49(3)
N2 C6 1.27(2)
N2 C8 1.51(3)
N1 C5 1.33(2)
N1 C1 1.38(2)
C5 C4 1.34(3)
C5 C6 1.46(3)
C7 C8 1.49(3)
C8 C9 1.62(3)
C1 C2 1.36(3)
C9 C11 1.50(4)
C9 C12 1.51(3)
C9 C10 1.54(4)
C3 C4 1.36(3)
C3 C2 1.38(4)
B1 F3 1.29(3)
B1 F4 1.32(4)
B1 F1 1.35(3)
B1 F6 1.36(4)

loop_
_geom_torsion_atom_site_label_1
_geom_torsion_atom_site_label_2
_geom_torsion_atom_site_label_3
_geom_torsion_atom_site_label_4
_geom_torsion
C1 N1 C5 C4 -1(3)
Au1 N1 C5 C4 179.2(15)
C1 N1 C5 C6 -174.7(15)
Au1 N1 C5 C6 5.4(18)
C6 O1 C7 C8 15(2)
O1 C7 C8 N2 -17.5(19)
O1 C7 C8 C9 102.2(18)
C6 N2 C8 C7 14.7(18)
Au1 N2 C8 C7 -152.4(15)
C6 N2 C8 C9 -107(2)
Au1 N2 C8 C9 86(2)
C5 N1 C1 C2 -1(3)
Au1 N1 C1 C2 178.4(14)
C8 N2 C6 O1 -6(2)
Au1 N2 C6 O1 165.2(12)
C8 N2 C6 C5 176.6(15)
Au1 N2 C6 C5 -12.5(19)
C7 O1 C6 N2 -6(2)
C7 O1 C6 C5 171.5(16)
N1 C5 C6 N2 5(2)
C4 C5 C6 N2 -168.8(17)
N1 C5 C6 O1 -172.9(15)
C4 C5 C6 O1 13(3)
C7 C8 C9 C11 -171(2)
N2 C8 C9 C11 -57(3)
C7 C8 C9 C12 -52(2)
N2 C8 C9 C12 62(2)
C7 C8 C9 C10 65(3)
N2 C8 C9 C10 179(2)
N1 C1 C2 C3 3(3)
C4 C3 C2 C1 -2(4)
N1 C5 C4 C3 2(3)
C6 C5 C4 C3 175(2)
C2 C3 C4 C5 0(4)
